data_4313163
loop_
_publ_author_name
'U. Anandhi'
'Todd Holbert'
'Dennis Lueng'
'Paul R. Sharp'

_publ_contact_author
;
 Paul R. Sharp
 Department of Chemistry
 University of Missouri
 Columbia, MO  65211
;
_publ_contact_author_email SharpP@missouri.edu
_publ_contact_author_fax 573-882-2754
_publ_contact_author_phone 573-882-7715
_publ_section_title
;
 Platinum and Palladium Imido and Oxo Complexes with Small Natural Bite
 Angle Diphosphine Ligands
;
_journal_name_full 'Inorganic Chemistry'
_journal_page_first 1282
_journal_page_last 1295
_journal_paper_doi 10.1021/ic025987f
_journal_volume 42
_journal_year 2003
_chemical_formula_sum 'C44 H46 Cl2 F6 N2 O6 P2 Pd S2'
_chemical_formula_weight 1116.19
_chemical_name_systematic
; 
 ? 
;
_space_group_IT_number 14
_symmetry_cell_setting monoclinic
_symmetry_space_group_name_Hall '-P 2ybc'
_symmetry_space_group_name_H-M 'P 1 21/c 1'
_atom_sites_solution_hydrogens geom
_atom_sites_solution_primary direct
_atom_sites_solution_secondary difmap
_audit_creation_method SHELXL-97
_cell_angle_alpha 90.00
_cell_angle_beta 91.659(3)
_cell_angle_gamma 90.00
_cell_formula_units_Z 4
_cell_length_a 12.678(2)
_cell_length_b 12.1036(19)
_cell_length_c 31.804(5)
_cell_measurement_temperature 173(2)
_cell_volume 4878.3(13)
_computing_cell_refinement 'SMART (Bruker, 1998)'
_computing_data_collection 'SMART (Bruker, 1998)'
_computing_data_reduction 'SAINT (Bruker, 1998)'
_computing_molecular_graphics
;
 ORTEP (Johnson, 1976), ORTEP 3 for Windows
 L. J. Farrugia, 1997' 
;
_computing_publication_material 'CIFTAB (Sheldrick, 1997)'
_computing_structure_refinement
;
 SHELXL-97 (Sheldrick, 1997), L. J. Barbour, X-Seed - Graphical Interface to
 SHELX-97 and POV-Ray, 1999
;
_computing_structure_solution 'SHELXS-97 (Sheldrick, 1990)'
_diffrn_ambient_temperature 173(2)
_diffrn_measured_fraction_theta_full 0.992
_diffrn_measured_fraction_theta_max 0.992
_diffrn_measurement_device_type 'CCD area detector'
_diffrn_measurement_method 'phi and omega scans'
_diffrn_radiation_monochromator graphite
_diffrn_radiation_source 'fine-focus sealed tube'
_diffrn_radiation_type MoK\a
_diffrn_radiation_wavelength 0.71073
_diffrn_reflns_av_R_equivalents 0.0369
_diffrn_reflns_av_sigmaI/netI 0.0429
_diffrn_reflns_limit_h_max 15
_diffrn_reflns_limit_h_min -16
_diffrn_reflns_limit_k_max 15
_diffrn_reflns_limit_k_min -15
_diffrn_reflns_limit_l_max 36
_diffrn_reflns_limit_l_min -40
_diffrn_reflns_number 29654
_diffrn_reflns_theta_full 27.14
_diffrn_reflns_theta_max 27.14
_diffrn_reflns_theta_min 1.80
_exptl_absorpt_coefficient_mu 0.712
_exptl_absorpt_correction_T_max 0.8708
_exptl_absorpt_correction_T_min 0.7401
_exptl_absorpt_correction_type multi-scan
_exptl_absorpt_process_details
;
 Data were corrected for decay and absorption using the program SADABS 
 based on the method of R.H. Blessing (Acta Cryst. A51, 33-38, 1995).   
;
_exptl_crystal_colour YELLOW
_exptl_crystal_density_diffrn 1.520
_exptl_crystal_density_method 'not measured'
_exptl_crystal_description PRISM
_exptl_crystal_F_000 2272
_exptl_crystal_size_max 0.45
_exptl_crystal_size_mid 0.45
_exptl_crystal_size_min 0.20
_refine_diff_density_max 0.774
_refine_diff_density_min -0.798
_refine_diff_density_rms 0.082
_refine_ls_extinction_method none
_refine_ls_goodness_of_fit_ref 1.080
_refine_ls_hydrogen_treatment mixed
_refine_ls_matrix_type full
_refine_ls_number_parameters 656
_refine_ls_number_reflns 10722
_refine_ls_number_restraints 64
_refine_ls_restrained_S_all 1.103
_refine_ls_R_factor_all 0.0648
_refine_ls_R_factor_gt 0.0474
_refine_ls_shift/su_max 0.644
_refine_ls_shift/su_mean 0.017
_refine_ls_structure_factor_coef Fsqd
_refine_ls_weighting_details 'calc w=1/[\s^2^(Fo^2^)+(0.0418P)^2^+6.0632P] where P=(Fo^2^+2Fc^2^)/3'
_refine_ls_weighting_scheme calc
_refine_ls_wR_factor_gt 0.1029
_refine_ls_wR_factor_ref 0.1091
_reflns_number_gt 8436
_reflns_number_total 10722
_reflns_threshold_expression >2sigma(I)
_cod_data_source_file ic025987f-2_s1_4.cif
_cod_data_source_block '[Pd(NH2-4-tol)2(dppip)](OTf)2_7_(L2=dppip,X=OTf)'
_cod_depositor_comments
;
The following automatic conversions were performed:

'_symmetry_cell_setting' value 'Monoclinic' changed to 'monoclinic'
according to the built-in table from CIF Core dictionary named
'cif_core.dic' version 2.4.1 from 2010-06-29.

Automatic conversion script
Id: cif_fix_values 1646 2011-03-28 12:23:43Z adriana 
;
_cod_original_cell_volume 4878.4(13)
_cod_database_code 4313163

loop_
_symmetry_equiv_pos_as_xyz
'x, y, z'
'-x, y+1/2, -z+1/2'
'-x, -y, -z'
'x, -y-1/2, z-1/2'

loop_
_atom_site_label
_atom_site_type_symbol
_atom_site_fract_x
_atom_site_fract_y
_atom_site_fract_z
_atom_site_U_iso_or_equiv
_atom_site_adp_type
_atom_site_occupancy
_atom_site_symmetry_multiplicity
_atom_site_calc_flag
_atom_site_refinement_flags
_atom_site_disorder_assembly
_atom_site_disorder_group
Pd1 Pd 0.630599(19) 0.09029(2) 0.115811(7) 0.02415(8) Uani 1 1 d . . .
Cl1 Cl 0.37174(16) -0.43564(15) 0.08579(5) 0.0888(6) Uani 0.90 1 d P . .
S1 S 0.47536(8) 0.17544(8) 0.00257(3) 0.0377(2) Uani 1 1 d D . .
P1 P 0.72736(7) 0.23955(7) 0.13521(3) 0.02504(18) Uani 1 1 d . . .
F1 F 0.3682(3) 0.3212(3) -0.04110(9) 0.0928(11) Uani 1 1 d . . .
O1 O 0.3960(3) 0.0951(3) -0.00900(11) 0.0723(11) Uani 1 1 d . . .
N1 N 0.5344(2) -0.0541(2) 0.10532(9) 0.0307(6) Uani 1 1 d . . .
H1NB H 0.5294 -0.0645 0.0767 0.037 Uiso 1 1 calc R . .
H1NA H 0.5720 -0.1131 0.1162 0.037 Uiso 1 1 calc R . .
C1 C 0.6163(3) 0.3121(3) 0.16264(10) 0.0264(7) Uani 1 1 d . . .
Cl2 Cl 0.15725(15) -0.36319(18) 0.09960(7) 0.1006(6) Uani 0.90 1 d P . .
S2 S 0.76200(16) -0.23084(17) 0.17129(6) 0.0325(4) Uani 0.80 1 d PD . .
P2 P 0.54216(7) 0.17726(7) 0.16717(3) 0.02581(18) Uani 1 1 d . . .
F2 F 0.4695(2) 0.3893(2) 0.00713(11) 0.0755(9) Uani 1 1 d . . .
O2 O 0.5076(2) 0.1720(2) 0.04623(8) 0.0414(6) Uani 1 1 d . . .
N2 N 0.7348(2) 0.0093(2) 0.07311(9) 0.0297(6) Uani 1 1 d . . .
H2NA H 0.7625 -0.0505 0.0874 0.036 Uiso 1 1 calc R . .
H2NB H 0.6923 -0.0188 0.0517 0.036 Uiso 1 1 calc R . .
C2 C 0.6414(3) 0.3746(3) 0.20321(11) 0.0361(8) Uani 1 1 d . . .
H2A H 0.6830 0.4405 0.1970 0.054 Uiso 1 1 calc R . .
H2B H 0.6818 0.3268 0.2226 0.054 Uiso 1 1 calc R . .
H2C H 0.5754 0.3967 0.2162 0.054 Uiso 1 1 calc R . .
F3 F 0.3252(2) 0.3118(3) 0.02294(10) 0.0711(8) Uani 1 1 d . . .
O3 O 0.5587(3) 0.1848(3) -0.02644(9) 0.0641(9) Uani 1 1 d . . .
C3 C 0.5579(3) 0.3881(3) 0.13114(12) 0.0385(9) Uani 1 1 d . . .
H3A H 0.4947 0.4181 0.1440 0.058 Uiso 1 1 calc R . .
H3B H 0.5372 0.3458 0.1060 0.058 Uiso 1 1 calc R . .
H3C H 0.6044 0.4489 0.1233 0.058 Uiso 1 1 calc R . .
F4 F 0.8983(4) -0.3111(4) 0.12111(18) 0.0977(16) Uani 0.80 1 d PD . .
O4 O 0.7286(4) -0.1547(3) 0.13987(12) 0.0623(12) Uani 0.80 1 d PD . .
C4 C 0.8201(4) -0.3447(3) 0.14241(15) 0.0521(11) Uani 1 1 d D . .
F5 F 0.8504(6) -0.4238(3) 0.16865(15) 0.0980(19) Uani 0.80 1 d PD . .
O5 O 0.6746(4) -0.2810(5) 0.19207(16) 0.0903(17) Uani 0.80 1 d PD . .
C5 C 0.4061(4) 0.3066(4) -0.00241(13) 0.0479(10) Uani 1 1 d D . .
F6 F 0.7500(4) -0.3902(4) 0.11654(16) 0.0724(15) Uani 0.80 1 d PD . .
O6 O 0.8427(3) -0.1969(3) 0.20001(10) 0.0696(10) Uani 1 1 d D . .
C6 C 0.2853(4) -0.3274(4) 0.08790(17) 0.0537(12) Uani 0.90 1 d P . .
H6A H 0.2841 -0.2890 0.0604 0.064 Uiso 0.90 1 calc PR . .
H6B H 0.3119 -0.2743 0.1094 0.064 Uiso 0.90 1 calc PR . .
C11 C 0.7832(3) 0.3243(3) 0.09452(11) 0.0305(7) Uani 1 1 d . . .
C12 C 0.7218(3) 0.3455(3) 0.05811(11) 0.0411(9) Uani 1 1 d . . .
H12 H 0.6534 0.3141 0.0549 0.049 Uiso 1 1 calc R . .
C13 C 0.7609(4) 0.4125(4) 0.02677(13) 0.0532(11) Uani 1 1 d . . .
H13 H 0.7183 0.4282 0.0024 0.064 Uiso 1 1 calc R . .
C14 C 0.8602(4) 0.4561(4) 0.03069(14) 0.0538(12) Uani 1 1 d . . .
H14 H 0.8857 0.5029 0.0093 0.065 Uiso 1 1 calc R . .
C15 C 0.9239(4) 0.4325(4) 0.06559(15) 0.0526(11) Uani 1 1 d . . .
H15 H 0.9937 0.4610 0.0678 0.063 Uiso 1 1 calc R . .
C16 C 0.8850(3) 0.3669(3) 0.09734(13) 0.0409(9) Uani 1 1 d . . .
H16 H 0.9285 0.3509 0.1214 0.049 Uiso 1 1 calc R . .
C21 C 0.8286(3) 0.2103(3) 0.17501(10) 0.0281(7) Uani 1 1 d . . .
C22 C 0.8813(3) 0.2951(3) 0.19715(12) 0.0354(8) Uani 1 1 d . . .
H22 H 0.8685 0.3702 0.1899 0.043 Uiso 1 1 calc R . .
C23 C 0.9523(3) 0.2688(4) 0.22977(12) 0.0424(9) Uani 1 1 d . . .
H23 H 0.9885 0.3263 0.2445 0.051 Uiso 1 1 calc R . .
C24 C 0.9707(3) 0.1604(4) 0.24093(12) 0.0446(10) Uani 1 1 d . . .
H24 H 1.0179 0.1435 0.2638 0.053 Uiso 1 1 calc R . .
C25 C 0.9205(3) 0.0764(3) 0.21890(12) 0.0388(9) Uani 1 1 d . . .
H25 H 0.9339 0.0016 0.2263 0.047 Uiso 1 1 calc R . .
C26 C 0.8506(3) 0.1011(3) 0.18588(11) 0.0300(7) Uani 1 1 d . . .
H26 H 0.8173 0.0428 0.1705 0.036 Uiso 1 1 calc R . .
C31 C 0.5746(3) 0.1162(3) 0.21810(10) 0.0290(7) Uani 1 1 d . . .
C32 C 0.6266(3) 0.0151(3) 0.21903(11) 0.0320(8) Uani 1 1 d . . .
H32 H 0.6403 -0.0217 0.1934 0.038 Uiso 1 1 calc R . .
C33 C 0.6590(3) -0.0327(3) 0.25690(12) 0.0388(9) Uani 1 1 d . . .
H33 H 0.6956 -0.1013 0.2570 0.047 Uiso 1 1 calc R . .
C34 C 0.6382(3) 0.0190(3) 0.29423(12) 0.0423(9) Uani 1 1 d . . .
H34 H 0.6617 -0.0127 0.3202 0.051 Uiso 1 1 calc R . .
C35 C 0.5829(3) 0.1171(3) 0.29388(12) 0.0421(9) Uani 1 1 d . . .
H35 H 0.5660 0.1512 0.3197 0.051 Uiso 1 1 calc R . .
C36 C 0.5516(3) 0.1666(3) 0.25623(11) 0.0363(8) Uani 1 1 d . . .
H36 H 0.5146 0.2349 0.2564 0.044 Uiso 1 1 calc R . .
C41 C 0.4001(3) 0.1997(3) 0.16377(11) 0.0305(8) Uani 1 1 d . . .
C42 C 0.3368(3) 0.1830(3) 0.19792(12) 0.0384(9) Uani 1 1 d . . .
H42 H 0.3671 0.1569 0.2237 0.046 Uiso 1 1 calc R . .
C43 C 0.2292(3) 0.2041(4) 0.19466(14) 0.0502(11) Uani 1 1 d . . .
H43 H 0.1862 0.1927 0.2182 0.060 Uiso 1 1 calc R . .
C44 C 0.1850(3) 0.2416(4) 0.15753(15) 0.0512(11) Uani 1 1 d . . .
H44 H 0.1115 0.2568 0.1556 0.061 Uiso 1 1 calc R . .
C45 C 0.2463(3) 0.2573(4) 0.12297(14) 0.0519(11) Uani 1 1 d . . .
H45 H 0.2151 0.2830 0.0973 0.062 Uiso 1 1 calc R . .
C46 C 0.3534(3) 0.2356(4) 0.12576(12) 0.0421(9) Uani 1 1 d . . .
H46 H 0.3955 0.2451 0.1018 0.051 Uiso 1 1 calc R . .
C51 C 0.4286(3) -0.0635(3) 0.12076(10) 0.0280(7) Uani 1 1 d . . .
C52 C 0.3437(3) -0.0286(3) 0.09550(11) 0.0367(8) Uani 1 1 d . . .
H52 H 0.3552 0.0022 0.0685 0.044 Uiso 1 1 calc R . .
C53 C 0.2429(3) -0.0390(3) 0.10984(13) 0.0432(9) Uani 1 1 d . . .
H53 H 0.1853 -0.0156 0.0922 0.052 Uiso 1 1 calc R . .
C54 C 0.2222(3) -0.0822(3) 0.14882(13) 0.0435(9) Uani 1 1 d . . .
C55 C 0.3082(3) -0.1161(3) 0.17385(12) 0.0416(9) Uani 1 1 d . . .
H55 H 0.2968 -0.1461 0.2009 0.050 Uiso 1 1 calc R . .
C56 C 0.4101(3) -0.1066(3) 0.15975(11) 0.0357(8) Uani 1 1 d . . .
H56 H 0.4678 -0.1302 0.1772 0.043 Uiso 1 1 calc R . .
C57 C 0.1110(4) -0.0914(5) 0.16377(19) 0.0735(15) Uani 1 1 d . . .
H57A H 0.0842 -0.0177 0.1704 0.110 Uiso 1 1 calc R . .
H57B H 0.1103 -0.1377 0.1890 0.110 Uiso 1 1 calc R . .
H57C H 0.0662 -0.1250 0.1416 0.110 Uiso 1 1 calc R . .
C61 C 0.8221(3) 0.0619(3) 0.05316(11) 0.0287(7) Uani 1 1 d . . .
C62 C 0.9200(3) 0.0684(3) 0.07349(12) 0.0387(9) Uani 1 1 d . . .
H62 H 0.9300 0.0389 0.1010 0.046 Uiso 1 1 calc R . .
C63 C 1.0032(3) 0.1182(4) 0.05350(15) 0.0484(10) Uani 1 1 d . . .
H63 H 1.0700 0.1230 0.0678 0.058 Uiso 1 1 calc R . .
C64 C 0.9917(3) 0.1609(3) 0.01356(15) 0.0462(10) Uani 1 1 d . . .
C65 C 0.8929(4) 0.1538(4) -0.00624(14) 0.0497(11) Uani 1 1 d . . .
H65 H 0.8828 0.1833 -0.0337 0.060 Uiso 1 1 calc R . .
C66 C 0.8093(3) 0.1048(3) 0.01322(12) 0.0425(9) Uani 1 1 d . . .
H66 H 0.7424 0.1005 -0.0010 0.051 Uiso 1 1 calc R . .
C67 C 1.0827(4) 0.2147(4) -0.00861(19) 0.0743(16) Uani 1 1 d . . .
H67A H 1.0668 0.2170 -0.0389 0.111 Uiso 1 1 calc R . .
H67B H 1.1472 0.1717 -0.0032 0.111 Uiso 1 1 calc R . .
H67C H 1.0928 0.2900 0.0020 0.111 Uiso 1 1 calc R . .
O5' O 0.6774(10) -0.2225(12) 0.1620(4) 0.060(5) Uani 0.20 1 d PD . .
O4' O 0.8252(12) -0.1406(12) 0.1314(4) 0.066(5) Uani 0.20 1 d PD . .
S2' S 0.7914(8) -0.2140(10) 0.1618(3) 0.079(5) Uani 0.20 1 d PD . .
F4' F 0.9235(8) -0.3604(14) 0.1454(5) 0.059(5) Uani 0.20 1 d PD . .
F6' F 0.7948(16) -0.3486(19) 0.1022(4) 0.089(7) Uani 0.20 1 d PD . .
F5' F 0.7826(15) -0.4306(15) 0.1609(10) 0.21(2) Uani 0.20 1 d PD . .
Cl4 Cl 0.237(2) -0.443(2) 0.1167(8) 0.141(8) Uiso 0.10 1 d P . .
Cl3 Cl 0.097(2) -0.497(2) 0.1639(9) 0.149(9) Uiso 0.10 1 d P . .
C7 C 0.145(3) -0.400(3) 0.1397(13) 0.043(9) Uiso 0.10 1 d P . .
H7A H 0.0924 -0.3679 0.1197 0.052 Uiso 0.10 1 calc PR . .
H7B H 0.1685 -0.3409 0.1596 0.052 Uiso 0.10 1 calc PR . .

loop_
_atom_site_aniso_label
_atom_site_aniso_U_11
_atom_site_aniso_U_22
_atom_site_aniso_U_33
_atom_site_aniso_U_23
_atom_site_aniso_U_13
_atom_site_aniso_U_12
Pd1 0.02369(13) 0.02452(13) 0.02414(12) -0.00414(10) -0.00088(9) -0.00005(11)
Cl1 0.1275(15) 0.0856(12) 0.0535(8) 0.0094(8) 0.0045(9) 0.0576(11)
S1 0.0487(6) 0.0338(5) 0.0300(5) -0.0063(4) -0.0101(4) 0.0036(4)
P1 0.0237(4) 0.0233(4) 0.0281(4) -0.0032(3) -0.0004(3) -0.0002(3)
F1 0.122(3) 0.095(2) 0.0606(19) 0.0154(17) -0.0258(18) 0.048(2)
O1 0.088(3) 0.0437(18) 0.082(2) -0.0117(17) -0.045(2) -0.0106(18)
N1 0.0294(15) 0.0296(15) 0.0333(15) -0.0058(12) 0.0011(12) -0.0021(12)
C1 0.0227(17) 0.0254(17) 0.0312(17) -0.0014(14) -0.0001(13) 0.0015(13)
Cl2 0.0723(11) 0.1029(14) 0.1269(16) 0.0181(12) 0.0083(11) -0.0270(10)
S2 0.0319(10) 0.0303(7) 0.0351(7) -0.0023(6) -0.0026(7) 0.0075(7)
P2 0.0237(4) 0.0270(4) 0.0266(4) -0.0056(3) -0.0008(3) 0.0006(3)
F2 0.080(2) 0.0318(14) 0.115(3) -0.0027(15) 0.0079(18) -0.0048(14)
O2 0.0444(16) 0.0496(16) 0.0299(13) -0.0041(12) -0.0057(11) -0.0002(13)
N2 0.0290(15) 0.0290(15) 0.0313(15) -0.0075(12) 0.0048(12) -0.0010(12)
C2 0.037(2) 0.0326(19) 0.039(2) -0.0095(16) 0.0011(16) -0.0019(16)
F3 0.0511(17) 0.0720(19) 0.091(2) -0.0002(16) 0.0092(15) 0.0166(15)
O3 0.084(2) 0.070(2) 0.0391(16) 0.0062(15) 0.0172(16) 0.0278(19)
C3 0.041(2) 0.031(2) 0.044(2) 0.0051(16) -0.0021(16) 0.0091(16)
F4 0.071(3) 0.107(4) 0.117(4) -0.037(3) 0.047(3) -0.002(3)
O4 0.088(3) 0.049(2) 0.049(2) 0.0025(19) -0.014(2) 0.033(2)
C4 0.053(3) 0.033(2) 0.069(3) -0.008(2) -0.010(2) 0.004(2)
F5 0.155(5) 0.037(2) 0.100(3) 0.000(2) -0.042(4) 0.037(3)
O5 0.080(4) 0.111(4) 0.082(3) -0.004(3) 0.036(3) -0.032(3)
C5 0.051(3) 0.045(2) 0.047(2) -0.0008(19) -0.006(2) 0.011(2)
F6 0.094(4) 0.046(3) 0.076(3) -0.019(2) -0.024(3) -0.008(2)
O6 0.074(2) 0.067(2) 0.066(2) -0.0208(18) -0.0293(18) 0.0166(19)
C6 0.048(3) 0.054(3) 0.059(3) -0.011(2) -0.001(2) -0.001(2)
C11 0.037(2) 0.0222(16) 0.0325(18) -0.0029(14) 0.0036(15) 0.0005(15)
C12 0.050(2) 0.041(2) 0.032(2) -0.0037(17) 0.0006(17) -0.0066(19)
C13 0.081(3) 0.046(2) 0.033(2) 0.0034(19) 0.002(2) 0.003(3)
C14 0.082(4) 0.035(2) 0.045(3) 0.0040(19) 0.019(2) -0.010(2)
C15 0.052(3) 0.043(3) 0.064(3) -0.002(2) 0.017(2) -0.014(2)
C16 0.039(2) 0.039(2) 0.045(2) 0.0017(18) 0.0049(17) -0.0059(18)
C21 0.0221(17) 0.0292(18) 0.0328(18) -0.0037(14) -0.0006(13) 0.0006(14)
C22 0.0271(19) 0.034(2) 0.045(2) -0.0057(16) -0.0022(15) -0.0032(15)
C23 0.032(2) 0.052(3) 0.043(2) -0.0149(19) -0.0065(16) -0.0033(18)
C24 0.030(2) 0.066(3) 0.037(2) 0.0012(19) -0.0079(16) 0.002(2)
C25 0.0311(19) 0.042(2) 0.043(2) 0.0083(17) -0.0016(16) 0.0066(17)
C26 0.0223(16) 0.0324(19) 0.0352(18) -0.0009(15) -0.0010(13) 0.0011(14)
C31 0.0274(18) 0.0313(19) 0.0283(17) -0.0021(14) -0.0011(13) -0.0050(14)
C32 0.0286(18) 0.0340(19) 0.0336(18) -0.0013(15) 0.0027(14) -0.0022(15)
C33 0.036(2) 0.039(2) 0.041(2) 0.0060(17) 0.0049(16) -0.0005(17)
C34 0.046(2) 0.048(2) 0.034(2) 0.0093(18) -0.0009(17) -0.0096(19)
C35 0.055(3) 0.042(2) 0.0292(19) -0.0054(16) 0.0058(17) -0.0088(19)
C36 0.044(2) 0.032(2) 0.0340(19) -0.0049(15) 0.0049(16) -0.0024(16)
C41 0.0251(18) 0.0311(18) 0.0353(19) -0.0123(15) 0.0000(14) -0.0007(14)
C42 0.031(2) 0.039(2) 0.044(2) -0.0054(17) 0.0020(16) -0.0002(17)
C43 0.031(2) 0.063(3) 0.057(3) -0.012(2) 0.0119(19) -0.003(2)
C44 0.027(2) 0.061(3) 0.066(3) -0.019(2) -0.0030(19) 0.0071(19)
C45 0.035(2) 0.069(3) 0.051(3) -0.012(2) -0.0103(18) 0.010(2)
C46 0.031(2) 0.056(3) 0.039(2) -0.0090(19) -0.0035(16) -0.0003(19)
C51 0.0312(18) 0.0209(16) 0.0319(18) -0.0046(13) 0.0002(14) 0.0005(13)
C52 0.039(2) 0.041(2) 0.0304(19) 0.0051(16) -0.0007(15) -0.0003(17)
C53 0.032(2) 0.041(2) 0.056(3) 0.0091(19) -0.0042(18) 0.0036(17)
C54 0.040(2) 0.039(2) 0.052(2) -0.0025(19) 0.0124(18) 0.0026(19)
C55 0.052(2) 0.040(2) 0.0327(19) 0.0044(16) 0.0076(17) -0.0054(19)
C56 0.039(2) 0.036(2) 0.0316(18) 0.0003(15) -0.0059(15) -0.0008(16)
C57 0.042(3) 0.082(4) 0.097(4) 0.002(3) 0.027(3) 0.000(3)
C61 0.0284(18) 0.0252(17) 0.0325(18) -0.0076(14) 0.0024(14) 0.0027(14)
C62 0.033(2) 0.040(2) 0.043(2) -0.0044(17) -0.0057(16) 0.0047(17)
C63 0.028(2) 0.048(3) 0.069(3) -0.006(2) -0.0013(19) 0.0001(18)
C64 0.036(2) 0.034(2) 0.069(3) -0.004(2) 0.013(2) -0.0045(17)
C65 0.054(3) 0.050(3) 0.045(2) 0.009(2) 0.010(2) -0.001(2)
C66 0.033(2) 0.053(3) 0.042(2) 0.0004(19) -0.0038(16) 0.0004(18)
C67 0.058(3) 0.056(3) 0.111(5) 0.003(3) 0.035(3) -0.012(3)
O5' 0.093(16) 0.038(9) 0.049(9) 0.004(7) 0.021(10) 0.022(9)
O4' 0.070(12) 0.029(8) 0.099(14) 0.039(9) 0.012(10) -0.001(8)
S2' 0.056(7) 0.097(10) 0.083(9) -0.033(7) -0.012(6) 0.022(6)
F4' 0.029(7) 0.066(11) 0.082(11) -0.029(9) -0.016(7) 0.030(7)
F6' 0.109(19) 0.083(17) 0.073(13) -0.046(11) -0.038(12) 0.046(13)
F5' 0.066(13) 0.055(12) 0.52(7) 0.15(2) 0.09(2) 0.028(11)

loop_
_atom_type_symbol
_atom_type_description
_atom_type_scat_dispersion_real
_atom_type_scat_dispersion_imag
_atom_type_scat_source
C C 0.0033 0.0016 'International Tables Vol C Tables 4.2.6.8 and 6.1.1.4'
H H 0.0000 0.0000 'International Tables Vol C Tables 4.2.6.8 and 6.1.1.4'
Cl Cl 0.1484 0.1585 'International Tables Vol C Tables 4.2.6.8 and 6.1.1.4'
N N 0.0061 0.0033 'International Tables Vol C Tables 4.2.6.8 and 6.1.1.4'
O O 0.0106 0.0060 'International Tables Vol C Tables 4.2.6.8 and 6.1.1.4'
F F 0.0171 0.0103 'International Tables Vol C Tables 4.2.6.8 and 6.1.1.4'
P P 0.1023 0.0942 'International Tables Vol C Tables 4.2.6.8 and 6.1.1.4'
S S 0.1246 0.1234 'International Tables Vol C Tables 4.2.6.8 and 6.1.1.4'
Pd Pd -0.9988 1.0072 'International Tables Vol C Tables 4.2.6.8 and 6.1.1.4'

loop_
_geom_angle_atom_site_label_1
_geom_angle_atom_site_label_2
_geom_angle_atom_site_label_3
_geom_angle
_geom_angle_site_symmetry_1
_geom_angle_site_symmetry_3
_geom_angle_publ_flag
N1 Pd1 N2 83.56(11) . . ?
N1 Pd1 P1 173.02(8) . . ?
N2 Pd1 P1 101.40(8) . . ?
N1 Pd1 P2 101.49(8) . . ?
N2 Pd1 P2 171.58(8) . . ?
P1 Pd1 P2 73.02(3) . . ?
O3 S1 O2 115.61(19) . . ?
O3 S1 O1 114.4(2) . . ?
O2 S1 O1 113.9(2) . . ?
O3 S1 C5 103.8(2) . . ?
O2 S1 C5 103.45(18) . . ?
O1 S1 C5 103.6(2) . . ?
C21 P1 C11 109.03(16) . . ?
C21 P1 C1 106.86(15) . . ?
C11 P1 C1 112.18(15) . . ?
C21 P1 Pd1 113.76(12) . . ?
C11 P1 Pd1 118.54(12) . . ?
C1 P1 Pd1 95.27(11) . . ?
C51 N1 Pd1 122.5(2) . . ?
C2 C1 C3 109.9(3) . . ?
C2 C1 P2 117.1(2) . . ?
C3 C1 P2 109.6(2) . . ?
C2 C1 P1 118.8(2) . . ?
C3 C1 P1 109.2(2) . . ?
P2 C1 P1 90.71(15) . . ?
S2' S2 O5' 120.4(16) . . ?
S2' S2 O4 63.0(14) . . ?
O5' S2 O4 59.0(7) . . ?
S2' S2 O6 75.3(13) . . ?
O5' S2 O6 145.4(8) . . ?
O4 S2 O6 117.6(3) . . ?
S2' S2 O5 172.4(14) . . ?
O5' S2 O5 53.9(7) . . ?
O4 S2 O5 112.3(4) . . ?
O6 S2 O5 112.2(3) . . ?
S2' S2 C4 72.7(14) . . ?
O5' S2 C4 109.7(8) . . ?
O4 S2 C4 104.7(2) . . ?
O6 S2 C4 104.5(2) . . ?
O5 S2 C4 103.9(3) . . ?
S2' S2 O4' 20.4(15) . . ?
O5' S2 O4' 101.3(8) . . ?
O4 S2 O4' 42.9(5) . . ?
O6 S2 O4' 87.3(5) . . ?
O5 S2 O4' 155.1(5) . . ?
C4 S2 O4' 85.0(6) . . ?
C31 P2 C41 108.15(16) . . ?
C31 P2 C1 108.60(15) . . ?
C41 P2 C1 111.07(16) . . ?
C31 P2 Pd1 110.46(12) . . ?
C41 P2 Pd1 122.36(11) . . ?
C1 P2 Pd1 95.08(10) . . ?
C61 N2 Pd1 124.7(2) . . ?
S2' O4 S2 21.8(4) . . ?
F4 C4 F5' 142.7(10) . . ?
F4 C4 F6' 70.6(10) . . ?
F5' C4 F6' 109.3(12) . . ?
F4 C4 F6 108.7(5) . . ?
F5' C4 F6 72.3(14) . . ?
F6' C4 F6 39.8(10) . . ?
F4 C4 F5 110.4(5) . . ?
F5' C4 F5 39.9(9) . . ?
F6' C4 F5 130.5(10) . . ?
F6 C4 F5 105.7(4) . . ?
F4 C4 F4' 46.0(7) . . ?
F5' C4 F4' 103.2(9) . . ?
F6' C4 F4' 106.2(10) . . ?
F6 C4 F4' 129.4(7) . . ?
F5 C4 F4' 65.2(8) . . ?
F4 C4 S2' 94.1(5) . . ?
F5' C4 S2' 119.2(13) . . ?
F6' C4 S2' 109.3(10) . . ?
F6 C4 S2' 117.3(5) . . ?
F5 C4 S2' 119.7(5) . . ?
F4' C4 S2' 108.8(8) . . ?
F4 C4 S2 110.9(3) . . ?
F5' C4 S2 102.7(12) . . ?
F6' C4 S2 115.3(9) . . ?
F6 C4 S2 110.9(4) . . ?
F5 C4 S2 110.1(4) . . ?
F4' C4 S2 119.0(7) . . ?
S2' C4 S2 16.8(3) . . ?
S2 O5 S2' 2.0(4) . . ?
F2 C5 F1 108.5(4) . . ?
F2 C5 F3 107.6(4) . . ?
F1 C5 F3 107.1(4) . . ?
F2 C5 S1 110.8(3) . . ?
F1 C5 S1 111.1(3) . . ?
F3 C5 S1 111.6(3) . . ?
S2' O6 S2 21.7(4) . . ?
Cl1 C6 Cl2 115.0(3) . . ?
C16 C11 C12 118.6(3) . . ?
C16 C11 P1 123.0(3) . . ?
C12 C11 P1 118.4(3) . . ?
C13 C12 C11 120.0(4) . . ?
C14 C13 C12 120.4(4) . . ?
C13 C14 C15 120.6(4) . . ?
C14 C15 C16 119.4(4) . . ?
C15 C16 C11 121.0(4) . . ?
C26 C21 C22 118.8(3) . . ?
C26 C21 P1 119.4(3) . . ?
C22 C21 P1 121.7(3) . . ?
C23 C22 C21 119.7(4) . . ?
C24 C23 C22 120.8(4) . . ?
C23 C24 C25 119.9(4) . . ?
C24 C25 C26 120.1(4) . . ?
C25 C26 C21 120.7(3) . . ?
C32 C31 C36 118.5(3) . . ?
C32 C31 P2 118.2(3) . . ?
C36 C31 P2 123.3(3) . . ?
C33 C32 C31 120.9(3) . . ?
C34 C33 C32 120.0(4) . . ?
C33 C34 C35 119.7(4) . . ?
C34 C35 C36 120.8(4) . . ?
C35 C36 C31 120.0(4) . . ?
C42 C41 C46 118.9(3) . . ?
C42 C41 P2 121.8(3) . . ?
C46 C41 P2 119.3(3) . . ?
C41 C42 C43 120.3(4) . . ?
C44 C43 C42 120.1(4) . . ?
C43 C44 C45 120.5(4) . . ?
C44 C45 C46 119.9(4) . . ?
C45 C46 C41 120.3(4) . . ?
C56 C51 C52 119.3(3) . . ?
C56 C51 N1 121.4(3) . . ?
C52 C51 N1 119.4(3) . . ?
C53 C52 C51 119.5(3) . . ?
C52 C53 C54 122.4(4) . . ?
C53 C54 C55 117.4(4) . . ?
C53 C54 C57 121.1(4) . . ?
C55 C54 C57 121.5(4) . . ?
C56 C55 C54 120.8(3) . . ?
C51 C56 C55 120.6(3) . . ?
C66 C61 C62 119.3(3) . . ?
C66 C61 N2 120.1(3) . . ?
C62 C61 N2 120.6(3) . . ?
C61 C62 C63 119.6(4) . . ?
C64 C63 C62 121.7(4) . . ?
C63 C64 C65 117.7(4) . . ?
C63 C64 C67 122.0(4) . . ?
C65 C64 C67 120.3(4) . . ?
C66 C65 C64 121.3(4) . . ?
C61 C66 C65 120.3(4) . . ?
S2 O5' S2' 18.3(5) . . ?
S2' O4' S2 7.6(5) . . ?
S2 S2' O4 95.2(16) . . ?
S2 S2' O4' 152(2) . . ?
O4 S2' O4' 57.1(8) . . ?
S2 S2' O6 82.9(13) . . ?
O4 S2' O6 132.5(9) . . ?
O4' S2' O6 111.7(9) . . ?
S2 S2' O5' 41.3(13) . . ?
O4 S2' O5' 55.3(7) . . ?
O4' S2' O5' 112.1(10) . . ?
O6 S2' O5' 116.9(9) . . ?
S2 S2' C4 90.5(15) . . ?
O4 S2' C4 117.0(8) . . ?
O4' S2' C4 105.2(9) . . ?
O6 S2' C4 110.5(8) . . ?
O5' S2' C4 99.0(9) . . ?
S2 S2' O5 5.6(11) . . ?
O4 S2' O5 91.9(7) . . ?
O4' S2' O5 149.0(10) . . ?
O6 S2' O5 88.4(5) . . ?
O5' S2' O5 37.1(6) . . ?
C4 S2' O5 88.1(5) . . ?
Cl4 C7 Cl3 108(3) . . ?

loop_
_geom_bond_atom_site_label_1
_geom_bond_atom_site_label_2
_geom_bond_distance
_geom_bond_site_symmetry_2
_geom_bond_publ_flag
Pd1 N1 2.152(3) . ?
Pd1 N2 2.157(3) . ?
Pd1 P1 2.2596(9) . ?
Pd1 P2 2.2671(9) . ?
Cl1 C6 1.711(5) . ?
S1 O3 1.427(3) . ?
S1 O2 1.437(3) . ?
S1 O1 1.440(3) . ?
S1 C5 1.819(4) . ?
P1 C21 1.812(3) . ?
P1 C11 1.811(4) . ?
P1 C1 1.894(3) . ?
F1 C5 1.320(5) . ?
N1 C51 1.447(4) . ?
C1 C2 1.521(5) . ?
C1 C3 1.535(5) . ?
C1 P2 1.892(3) . ?
Cl2 C6 1.731(5) . ?
S2 S2' 0.527(10) . ?
S2 O5' 1.109(13) . ?
S2 O4 1.415(4) . ?
S2 O6 1.413(4) . ?
S2 O5 1.440(5) . ?
S2 C4 1.823(5) . ?
S2 O4' 1.871(10) . ?
P2 C31 1.817(3) . ?
P2 C41 1.822(4) . ?
F2 C5 1.314(5) . ?
N2 C61 1.440(4) . ?
F3 C5 1.324(5) . ?
F4 C4 1.283(6) . ?
O4 S2' 1.266(12) . ?
C4 F5' 1.291(11) . ?
C4 F6' 1.309(11) . ?
C4 F6 1.314(6) . ?
C4 F5 1.321(5) . ?
C4 F4' 1.325(9) . ?
C4 S2' 1.741(12) . ?
O5 S2' 1.964(10) . ?
O6 S2' 1.378(11) . ?
C11 C16 1.391(5) . ?
C11 C12 1.400(5) . ?
C12 C13 1.388(6) . ?
C13 C14 1.368(7) . ?
C14 C15 1.383(7) . ?
C15 C16 1.387(6) . ?
C21 C26 1.393(5) . ?
C21 C22 1.402(5) . ?
C22 C23 1.391(5) . ?
C23 C24 1.377(6) . ?
C24 C25 1.380(6) . ?
C25 C26 1.387(5) . ?
C31 C32 1.390(5) . ?
C31 C36 1.396(5) . ?
C32 C33 1.388(5) . ?
C33 C34 1.375(5) . ?
C34 C35 1.379(6) . ?
C35 C36 1.386(5) . ?
C41 C42 1.384(5) . ?
C41 C46 1.400(5) . ?
C42 C43 1.389(5) . ?
C43 C44 1.370(6) . ?
C44 C45 1.378(6) . ?
C45 C46 1.383(5) . ?
C51 C56 1.371(5) . ?
C51 C52 1.390(5) . ?
C52 C53 1.376(5) . ?
C53 C54 1.377(6) . ?
C54 C55 1.393(6) . ?
C54 C57 1.505(6) . ?
C55 C56 1.385(5) . ?
C61 C66 1.377(5) . ?
C61 C62 1.385(5) . ?
C62 C63 1.386(6) . ?
C63 C64 1.375(6) . ?
C64 C65 1.388(6) . ?
C64 C67 1.515(6) . ?
C65 C66 1.378(6) . ?
O5' S2' 1.449(11) . ?
O4' S2' 1.389(11) . ?
Cl4 C7 1.49(5) . ?
Cl3 C7 1.55(5) . ?
